data_7232301
loop_
_publ_author_name
'Li, Yue-Lan'
'Zhu, Rong-Xiu'
'Li, Gang'
'Wang, Ning-Ning'
'Liu, Chun-Yu'
'Zhao, Zun-Tian'
'Lou, Hong-Xiang'

_publ_section_title
;
 Secondary metabolites from the endolichenic fungus Ophiosphaerella korrae
;
_journal_issue 8
_journal_name_full 'RSC Advances'
_journal_page_first 4140
_journal_paper_doi 10.1039/C8RA10329A
_journal_volume 9
_journal_year 2019
_chemical_absolute_configuration ad
_chemical_compound_source fungus
_chemical_formula_moiety C12H10O4
_chemical_formula_sum 'C12 H10 O4'
_chemical_formula_weight 218.20
_chemical_name_common OK-23
_chemical_name_systematic OK-23
_space_group_crystal_system orthorhombic
_space_group_IT_number 19
_space_group_name_Hall 'P 2ac 2ab'
_space_group_name_H-M_alt 'P 21 21 21'
_symmetry_space_group_name_Hall 'P 2ac 2ab'
_symmetry_space_group_name_H-M 'P 21 21 21'
_atom_sites_solution_hydrogens geom
_audit_creation_method SHELXL-2014/7
_audit_update_record
;
2018-06-13 deposited with the CCDC.
2019-01-14 downloaded from the CCDC.
;
_cell_angle_alpha 90
_cell_angle_beta 90
_cell_angle_gamma 90
_cell_formula_units_Z 4
_cell_length_a 5.2763(4)
_cell_length_b 13.5393(9)
_cell_length_c 14.7358(7)
_cell_measurement_reflns_used 3254
_cell_measurement_temperature 293(2)
_cell_measurement_theta_max 136.412
_cell_measurement_theta_min 8.871
_cell_volume 1052.69(12)
_computing_cell_refinement 'Bruker SAINT'
_computing_data_collection 'Bruker APEX2'
_computing_data_reduction 'Bruker SAINT'
_computing_molecular_graphics 'Bruker SHELXTL'
_computing_publication_material 'Bruker SHELXTL'
_computing_structure_refinement 'SHELXL-2014/7 (Sheldrick, 2014)'
_computing_structure_solution 'SHELXT 2014/5 (Sheldrick, 2014)'
_diffrn_ambient_temperature 293(2)
_diffrn_measured_fraction_theta_full 0.975
_diffrn_measured_fraction_theta_max 0.974
_diffrn_measurement_device_type 'Bruker APEX-II CCD'
_diffrn_measurement_method '\f and \w scans'
_diffrn_radiation_type CuK\a
_diffrn_radiation_wavelength 1.54178
_diffrn_reflns_av_R_equivalents 0.1324
_diffrn_reflns_av_unetI/netI 0.1061
_diffrn_reflns_Laue_measured_fraction_full 0.975
_diffrn_reflns_Laue_measured_fraction_max 0.974
_diffrn_reflns_limit_h_max 6
_diffrn_reflns_limit_h_min -6
_diffrn_reflns_limit_k_max 16
_diffrn_reflns_limit_k_min -16
_diffrn_reflns_limit_l_max 16
_diffrn_reflns_limit_l_min -17
_diffrn_reflns_number 9322
_diffrn_reflns_point_group_measured_fraction_full 0.975
_diffrn_reflns_point_group_measured_fraction_max 0.975
_diffrn_reflns_theta_full 67.679
_diffrn_reflns_theta_max 68.319
_diffrn_reflns_theta_min 4.435
_exptl_absorpt_coefficient_mu 0.874
_exptl_absorpt_correction_type none
_exptl_crystal_colour white
_exptl_crystal_density_diffrn 1.377
_exptl_crystal_description acicular
_exptl_crystal_F_000 456
_exptl_crystal_recrystallization_method 'Vapour deposition'
_refine_diff_density_max 0.442
_refine_diff_density_min -0.468
_refine_diff_density_rms 0.142
_refine_ls_abs_structure_details
;
 Flack x determined using 512 quotients [(I+)-(I-)]/[(I+)+(I-)]
 (Parsons, Flack and Wagner, Acta Cryst. B69 (2013) 249-259).
;
_refine_ls_abs_structure_Flack 0.0(3)
_refine_ls_extinction_method none
_refine_ls_goodness_of_fit_ref 1.174
_refine_ls_hydrogen_treatment constr
_refine_ls_matrix_type full
_refine_ls_number_parameters 149
_refine_ls_number_reflns 1883
_refine_ls_number_restraints 0
_refine_ls_restrained_S_all 1.174
_refine_ls_R_factor_all 0.1121
_refine_ls_R_factor_gt 0.0915
_refine_ls_shift/su_max 0.000
_refine_ls_shift/su_mean 0.000
_refine_ls_structure_factor_coef Fsqd
_refine_ls_weighting_details 'w=1/[\s^2^(Fo^2^)+(0.1492P)^2^] where P=(Fo^2^+2Fc^2^)/3'
_refine_ls_weighting_scheme calc
_refine_ls_wR_factor_gt 0.2209
_refine_ls_wR_factor_ref 0.2353
_reflns_Friedel_coverage 0.672
_reflns_Friedel_fraction_full 0.977
_reflns_Friedel_fraction_max 0.976
_reflns_number_gt 1509
_reflns_number_total 1883
_reflns_threshold_expression 'I > 2\s(I)'
_cod_data_source_file c8ra10329a2.cif
_cod_data_source_block cu_20160903A_0m_a_a
_cod_database_code 7232301
_shelx_shelxl_version_number 2014/7
_shelx_space_group_comment
;
The symmetry employed for this shelxl refinement is uniquely defined
by the following loop, which should always be used as a source of
symmetry information in preference to the above space-group names.
They are only intended as comments.
;

loop_
_space_group_symop_operation_xyz
'x, y, z'
'-x+1/2, -y, z+1/2'
'-x, y+1/2, -z+1/2'
'x+1/2, -y+1/2, -z'

loop_
_atom_site_label
_atom_site_type_symbol
_atom_site_fract_x
_atom_site_fract_y
_atom_site_fract_z
_atom_site_U_iso_or_equiv
_atom_site_adp_type
_atom_site_occupancy
_atom_site_site_symmetry_order
_atom_site_calc_flag
_atom_site_refinement_flags_posn
_atom_site_refinement_flags_adp
O001 O -0.2952(10) -0.5793(4) -0.5374(3) 0.0446(11) Uani 1 1 d . .
H001 H -0.3724 -0.5483 -0.5764 0.067 Uiso 1 1 calc R U
O002 O -0.9176(10) -0.4301(3) -0.3518(4) 0.0462(12) Uani 1 1 d . .
H002 H -1.0048 -0.4440 -0.3075 0.069 Uiso 1 1 calc R U
O003 O -0.7049(10) -0.6123(4) -0.1347(4) 0.0475(12) Uani 1 1 d . .
O004 O -0.9726(10) -0.5031(4) -0.1891(4) 0.0500(13) Uani 1 1 d . .
C005 C -0.7323(11) -0.4998(4) -0.3622(4) 0.0328(13) Uani 1 1 d . .
C006 C -0.6639(11) -0.5654(4) -0.2919(4) 0.0315(12) Uani 1 1 d . .
C007 C -0.3519(10) -0.6425(4) -0.3901(4) 0.0310(13) Uani 1 1 d . .
C008 C -0.4760(11) -0.6369(4) -0.3077(4) 0.0295(12) Uani 1 1 d . .
C009 C -0.4789(11) -0.6657(5) -0.1423(5) 0.0378(14) Uani 1 1 d . .
C00A C -0.6088(13) -0.5036(4) -0.4437(4) 0.0370(14) Uani 1 1 d . .
H00A H -0.6509 -0.4595 -0.4897 0.044 Uiso 1 1 calc R U
C00B C -0.4213(11) -0.5732(4) -0.4575(4) 0.0325(12) Uani 1 1 d . .
C00C C -0.7885(12) -0.5573(4) -0.2045(4) 0.0358(14) Uani 1 1 d . .
C00D C -0.4336(11) -0.7118(4) -0.2331(4) 0.0347(13) Uani 1 1 d . .
H00D H -0.2571 -0.7342 -0.2359 0.042 Uiso 1 1 calc R U
C00E C -0.1549(13) -0.7187(5) -0.4122(5) 0.0448(15) Uani 1 1 d . .
H00B H 0.0109 -0.6905 -0.4050 0.067 Uiso 1 1 calc R U
H00C H -0.1763 -0.7403 -0.4738 0.067 Uiso 1 1 calc R U
H00E H -0.1731 -0.7741 -0.3720 0.067 Uiso 1 1 calc R U
C00F C -0.6084(14) -0.8020(5) -0.2476(6) 0.0482(17) Uani 1 1 d . .
H00F H -0.7823 -0.7813 -0.2448 0.072 Uiso 1 1 calc R U
H00G H -0.5768 -0.8501 -0.2011 0.072 Uiso 1 1 calc R U
H00H H -0.5749 -0.8307 -0.3060 0.072 Uiso 1 1 calc R U
C00G C -0.3391(16) -0.6768(6) -0.0681(6) 0.0549(19) Uani 1 1 d . .

loop_
_atom_site_aniso_label
_atom_site_aniso_U_11
_atom_site_aniso_U_22
_atom_site_aniso_U_33
_atom_site_aniso_U_23
_atom_site_aniso_U_13
_atom_site_aniso_U_12
O001 0.051(3) 0.058(3) 0.024(3) -0.0010(19) 0.006(2) 0.010(2)
O002 0.052(3) 0.043(2) 0.044(3) 0.005(2) 0.007(2) 0.020(2)
O003 0.051(3) 0.062(3) 0.029(3) 0.007(2) 0.008(2) 0.010(2)
O004 0.051(3) 0.063(3) 0.036(3) 0.002(2) 0.010(2) 0.015(2)
C005 0.035(3) 0.029(2) 0.034(3) -0.003(2) -0.002(2) 0.006(2)
C006 0.033(3) 0.033(2) 0.028(3) -0.003(2) 0.001(2) -0.001(2)
C007 0.031(3) 0.036(3) 0.027(3) -0.007(2) -0.005(2) 0.003(2)
C008 0.031(3) 0.031(2) 0.026(3) -0.003(2) -0.007(2) -0.002(2)
C009 0.036(3) 0.043(3) 0.034(4) 0.005(3) -0.002(2) -0.001(2)
C00A 0.049(3) 0.034(3) 0.028(3) 0.001(2) -0.003(3) 0.003(2)
C00B 0.035(3) 0.039(3) 0.024(3) -0.004(2) 0.001(2) -0.001(2)
C00C 0.037(3) 0.045(3) 0.025(4) 0.001(2) 0.002(2) 0.003(3)
C00D 0.029(3) 0.037(3) 0.038(4) 0.006(2) -0.004(2) 0.001(2)
C00E 0.042(3) 0.054(3) 0.038(4) -0.006(3) -0.003(3) 0.015(3)
C00F 0.050(4) 0.037(3) 0.058(5) 0.008(3) -0.010(3) -0.003(3)
C00G 0.058(4) 0.074(5) 0.033(4) 0.009(3) -0.008(3) -0.001(4)

loop_
_atom_type_symbol
_atom_type_description
_atom_type_scat_dispersion_real
_atom_type_scat_dispersion_imag
_atom_type_scat_source
C C 0.0181 0.0091 'International Tables Vol C Tables 4.2.6.8 and 6.1.1.4'
H H 0.0000 0.0000 'International Tables Vol C Tables 4.2.6.8 and 6.1.1.4'
O O 0.0492 0.0322 'International Tables Vol C Tables 4.2.6.8 and 6.1.1.4'

loop_
_geom_angle_atom_site_label_1
_geom_angle_atom_site_label_2
_geom_angle_atom_site_label_3
_geom_angle
C00B O001 H001 109.5
C005 O002 H002 109.5
C00C O003 C009 120.3(5)
O002 C005 C00A 117.8(5)
O002 C005 C006 122.3(5)
C00A C005 C006 119.9(5)
C008 C006 C005 119.5(5)
C008 C006 C00C 121.3(5)
C005 C006 C00C 119.2(5)
C008 C007 C00B 117.3(5)
C008 C007 C00E 123.8(6)
C00B C007 C00E 118.8(6)
C007 C008 C006 121.2(5)
C007 C008 C00D 122.1(5)
C006 C008 C00D 116.5(5)
C00G C009 O003 117.8(7)
C00G C009 C00D 126.9(6)
O003 C009 C00D 115.0(5)
C005 C00A C00B 119.8(6)
C005 C00A H00A 120.1
C00B C00A H00A 120.1
O001 C00B C00A 121.4(5)
O001 C00B C007 116.3(5)
C00A C00B C007 122.3(6)
O004 C00C O003 116.4(6)
O004 C00C C006 124.3(6)
O003 C00C C006 119.2(5)
C009 C00D C008 110.2(5)
C009 C00D C00F 111.0(5)
C008 C00D C00F 110.0(5)
C009 C00D H00D 108.5
C008 C00D H00D 108.5
C00F C00D H00D 108.5
C007 C00E H00B 109.5
C007 C00E H00C 109.5
H00B C00E H00C 109.5
C007 C00E H00E 109.5
H00B C00E H00E 109.5
H00C C00E H00E 109.5
C00D C00F H00F 109.5
C00D C00F H00G 109.5
H00F C00F H00G 109.5
C00D C00F H00H 109.5
H00F C00F H00H 109.5
H00G C00F H00H 109.5

loop_
_geom_bond_atom_site_label_1
_geom_bond_atom_site_label_2
_geom_bond_distance
O001 C00B 1.355(8)
O001 H001 0.8200
O002 C005 1.367(7)
O002 H002 0.8200
O003 C00C 1.344(8)
O003 C009 1.399(8)
O004 C00C 1.238(8)
C005 C00A 1.367(9)
C005 C006 1.412(9)
C006 C008 1.405(8)
C006 C00C 1.450(9)
C007 C008 1.382(9)
C007 C00B 1.414(9)
C007 C00E 1.501(8)
C008 C00D 1.512(8)
C009 C00G 1.327(11)
C009 C00D 1.496(10)
C00A C00B 1.382(9)
C00A H00A 0.9300
C00D C00F 1.545(9)
C00D H00D 0.9800
C00E H00B 0.9600
C00E H00C 0.9600
C00E H00E 0.9600
C00F H00F 0.9600
C00F H00G 0.9600
C00F H00H 0.9600

loop_
_geom_torsion_atom_site_label_1
_geom_torsion_atom_site_label_2
_geom_torsion_atom_site_label_3
_geom_torsion_atom_site_label_4
_geom_torsion
O002 C005 C006 C008 178.5(5)
C00A C005 C006 C008 -2.6(8)
O002 C005 C006 C00C -1.9(8)
C00A C005 C006 C00C 177.1(5)
C00B C007 C008 C006 0.2(8)
C00E C007 C008 C006 -178.2(5)
C00B C007 C008 C00D 174.9(5)
C00E C007 C008 C00D -3.5(8)
C005 C006 C008 C007 1.7(8)
C00C C006 C008 C007 -177.9(5)
C005 C006 C008 C00D -173.3(5)
C00C C006 C008 C00D 7.1(8)
C00C O003 C009 C00G 146.9(7)
C00C O003 C009 C00D -38.2(8)
O002 C005 C00A C00B -179.6(5)
C006 C005 C00A C00B 1.4(9)
C005 C00A C00B O001 179.9(6)
C005 C00A C00B C007 0.5(9)
C008 C007 C00B O001 179.3(5)
C00E C007 C00B O001 -2.3(8)
C008 C007 C00B C00A -1.3(8)
C00E C007 C00B C00A 177.1(6)
C009 O003 C00C O004 -171.7(6)
C009 O003 C00C C006 9.2(9)
C008 C006 C00C O004 -172.2(6)
C005 C006 C00C O004 8.1(9)
C008 C006 C00C O003 6.8(9)
C005 C006 C00C O003 -172.8(6)
C00G C009 C00D C008 -137.0(7)
O003 C009 C00D C008 48.7(7)
C00G C009 C00D C00F 100.9(8)
O003 C009 C00D C00F -73.5(6)
C007 C008 C00D C009 151.9(5)
C006 C008 C00D C009 -33.2(7)
C007 C008 C00D C00F -85.4(7)
C006 C008 C00D C00F 89.5(6)
